data_7062505
loop_
_publ_author_name
'Krylova, Irina V.'
'Labutskaya, Liliya D.'
'Markova, Mariya O.'
'Balycheva, Victoriya A.'
'Shangin, Pavel G.'
'Akyeva, Anna Ya.'
'Golovina, Victoriya V.'
'Minyaev, Mikhail E.'
'Lalov, Andrey V.'
'Pechennikov, Valery M.'
'Novikov, Vasiliy T.'
'Egorov, Mikhail P.'
'Syroeshkin, Mikhail A.'

_publ_section_title
;
 Derivatives of penta-, hexa-, and hepta-coordinated tin with Schiff bases
 and 1,10-phenanthroline: structure, redox and optoelectronic properties
;
_journal_issue 25
_journal_name_full 'New Journal of Chemistry'
_journal_page_first 11890
_journal_page_last 11902
_journal_paper_doi 10.1039/D3NJ01993D
_journal_volume 47
_journal_year 2023
_chemical_formula_moiety 'C24 H24 N2 O2 Sn'
_chemical_formula_sum 'C24 H24 N2 O2 Sn'
_chemical_formula_weight 491.14
_space_group_crystal_system triclinic
_space_group_IT_number 2
_space_group_name_Hall '-P 1'
_space_group_name_H-M_alt 'P -1'
_atom_sites_solution_hydrogens geom
_atom_sites_solution_primary dual
_atom_sites_solution_secondary difmap
_audit_creation_date 2022-02-05
_audit_creation_method
;
Olex2 1.3
(compiled 2020.11.12 svn.r5f609507 for OlexSys, GUI svn.r6272)
;
_audit_update_record
;
2023-02-10 deposited with the CCDC.	2023-05-29 downloaded from the CCDC.
;
_cell_angle_alpha 78.4367(7)
_cell_angle_beta 76.9185(7)
_cell_angle_gamma 88.6387(6)
_cell_formula_units_Z 4
_cell_length_a 10.45872(9)
_cell_length_b 10.81132(8)
_cell_length_c 18.91626(17)
_cell_measurement_reflns_used 61624
_cell_measurement_temperature 100.00(10)
_cell_measurement_theta_max 36.0030
_cell_measurement_theta_min 4.1310
_cell_volume 2040.59(3)
_computing_cell_refinement 'CrysAlisPro 1.171.41.123a (Rigaku OD, 2022)'
_computing_data_collection 'CrysAlisPro 1.171.41.123a (Rigaku OD, 2022)'
_computing_data_reduction 'CrysAlisPro 1.171.41.123a (Rigaku OD, 2022)'
_computing_molecular_graphics 'Olex2 1.3 (Dolomanov et al., 2009)'
_computing_publication_material 'Olex2 1.3 (Dolomanov et al., 2009)'
_computing_structure_refinement 'XL  (Sheldrick, 2008)'
_diffrn_ambient_environment N~2~
_diffrn_ambient_temperature 100.00(10)
_diffrn_detector 'Hybrid Pixel Array Detector'
_diffrn_detector_area_resol_mean 10.0000
_diffrn_detector_type HyPix
_diffrn_measured_fraction_theta_full 1.000
_diffrn_measured_fraction_theta_max 0.926
_diffrn_measurement_details
;
List of Runs (angles in degrees, time in seconds):

  # Type    Start    End  Width  t~exp~   \w     \q     \k     \f   Frames
#--------------------------------------------------------------------------
  1  \w      5.00  41.00   0.25    5.00    --   18.02-114.00-161.00  144
  2  \w    -76.00 -51.00   0.25    5.00    --  -17.71 145.00  91.91  100
  3  \w    -59.00 -27.00   0.25    5.00    --  -17.71 114.00 176.87  128
  4  \w    -60.00 -28.00   0.25    5.00    --  -17.71 116.00 -14.23  128
  5  \w    -32.00  53.00   0.25    5.00    --  -17.71  57.00-180.00  340
  6  \w    -59.00 -32.00   0.25    5.00    --  -17.71 114.00  27.28  108
  7  \w    -40.00  21.00   0.25    5.00    --  -17.71  78.00 112.12  244
  8  \w    -88.00 -13.00   0.25    5.00    --  -17.71 -38.00-180.00  300
  9  \w    -59.00 -34.00   0.25    5.00    --  -17.71 114.00-156.40  100
 10  \w    -90.00 -57.00   0.25    5.00    --  -17.71 -57.00  90.00  132
 11  \w    -43.00  -4.00   0.25    5.00    --  -17.71 -57.00  90.00  156
 12  \w    -84.00 -11.00   0.25    5.00    --  -17.71 -38.00  90.00  292
 13  \w    -59.00 -34.00   0.25    5.00    --  -17.71 114.00-121.83  100
 14  \w    -55.00 -30.00   0.25    5.00    --  -17.71 108.00 -27.83  100
 15  \w    -59.00 -34.00   0.25    5.00    --  -17.71 114.00 133.39  100
 16  \w    -90.00  -4.00   0.25    5.00    --  -17.71 -57.00 -30.00  344
 17  \w    -59.00 -26.00   0.25    5.00    --  -17.71 114.00 -99.93  132
 18  \w      6.00  79.00   0.25    5.00    --   18.02  57.00 -90.00  292
 19  \w      0.00  90.00   0.25    5.00    --   18.02  77.00  90.00  360
 20  \w     42.00  89.00   0.25    5.00    --   18.02 178.00   0.00  188
 21  \w    -55.00   2.00   0.25    5.00    --   18.02 -19.00  60.00  228
 22  \w     -1.00  87.00   0.25    5.00    --   18.02  77.00 -30.00  352
 23  \w    -53.00  40.00   0.25    5.00    --   18.02 -77.00   0.00  372
 24  \w     31.00  57.00   0.25    5.00    --   18.02-113.00-161.00  104
 25  \w     47.00  88.00   0.25    5.00    --   18.02 178.00  30.00  164
;
_diffrn_measurement_device 'four-circle diffractometer'
_diffrn_measurement_device_type 'XtaLAB Synergy, Dualflex, HyPix'
_diffrn_measurement_method '\w scans'
_diffrn_orient_matrix_type 'CrysAlisPro convention (1999,Acta A55,543-557)'
_diffrn_orient_matrix_UB_11 -0.0502523000
_diffrn_orient_matrix_UB_12 -0.0465169000
_diffrn_orient_matrix_UB_13 0.0168239000
_diffrn_orient_matrix_UB_21 0.0156351000
_diffrn_orient_matrix_UB_22 -0.0023059000
_diffrn_orient_matrix_UB_23 0.0348172000
_diffrn_orient_matrix_UB_31 -0.0456124000
_diffrn_orient_matrix_UB_32 0.0481420000
_diffrn_orient_matrix_UB_33 0.0069717000
_diffrn_radiation_monochromator mirror
_diffrn_radiation_probe x-ray
_diffrn_radiation_type 'Mo K\a'
_diffrn_radiation_wavelength 0.71073
_diffrn_reflns_av_unetI/netI 0.0134
_diffrn_reflns_Laue_measured_fraction_full 1.000
_diffrn_reflns_Laue_measured_fraction_max 0.926
_diffrn_reflns_limit_h_max 16
_diffrn_reflns_limit_h_min -17
_diffrn_reflns_limit_k_max 17
_diffrn_reflns_limit_k_min -17
_diffrn_reflns_limit_l_max 30
_diffrn_reflns_limit_l_min -30
_diffrn_reflns_number 33922
_diffrn_reflns_point_group_measured_fraction_full 1.000
_diffrn_reflns_point_group_measured_fraction_max 0.926
_diffrn_reflns_theta_full 25.242
_diffrn_reflns_theta_max 35.932
_diffrn_reflns_theta_min 1.923
_diffrn_source 'micro-focus sealed X-ray tube'
_diffrn_source_type 'PhotonJet (Mo) X-ray Source'
_exptl_absorpt_coefficient_mu 1.275
_exptl_absorpt_correction_T_max 0.879
_exptl_absorpt_correction_T_min 0.729
_exptl_absorpt_correction_type analytical
_exptl_absorpt_process_details
;
CrysAlisPro 1.171.41.123a (Rigaku Oxford Diffraction, 2022)
Analytical numeric absorption correction using a multifaceted crystal
model based on expressions derived by R.C. Clark & J.S. Reid.
(Clark, R. C. & Reid, J. S. (1995). Acta Cryst. A51, 887-897)
Empirical absorption correction using spherical harmonics,
implemented in SCALE3 ABSPACK scaling algorithm.
;
_exptl_crystal_colour colourles
_exptl_crystal_density_diffrn 1.599
_exptl_crystal_density_method 'not measured'
_exptl_crystal_description prism
_exptl_crystal_F_000 992
_exptl_crystal_size_max 0.354
_exptl_crystal_size_mid 0.246
_exptl_crystal_size_min 0.122
_refine_diff_density_max 0.948
_refine_diff_density_min -0.799
_refine_diff_density_rms 0.135
_refine_ls_extinction_method none
_refine_ls_goodness_of_fit_ref 1.105
_refine_ls_hydrogen_treatment constr
_refine_ls_matrix_type full
_refine_ls_number_parameters 528
_refine_ls_number_reflns 33922
_refine_ls_number_restraints 0
_refine_ls_restrained_S_all 1.105
_refine_ls_R_factor_all 0.0303
_refine_ls_R_factor_gt 0.0270
_refine_ls_shift/su_max 0.001
_refine_ls_shift/su_mean 0.000
_refine_ls_structure_factor_coef Fsqd
_refine_ls_weighting_details 'w=1/[\s^2^(Fo^2^)+(0.0653P)^2^+0.1965P] where P=(Fo^2^+2Fc^2^)/3'
_refine_ls_weighting_scheme calc
_refine_ls_wR_factor_gt 0.0901
_refine_ls_wR_factor_ref 0.0937
_reflns_Friedel_coverage 0.000
_reflns_number_gt 30984
_reflns_number_total 33922
_reflns_threshold_expression 'I > 2\s(I)'
_twin_special_details
;
Component 2 rotated by -179.9940\% 
around [-0.68 0.73 -0.02] (reciprocal) or [-0.71 0.71 0.00] (direct)
;
_cod_data_source_file d3nj01993d2.cif
_cod_data_source_block 4
_cod_depositor_comments 'Adding full bibliography for 7062503--7062507.cif.'
_cod_original_cell_volume 2040.60(3)
_cod_database_code 7062505
_shelx_shelxl_version_number 2018/3
_chemical_oxdiff_formula 'C24 H24 N2 O2 Sn'
_chemical_oxdiff_usercomment 625015
_shelx_space_group_comment
;
The symmetry employed for this shelxl refinement is uniquely defined
by the following loop, which should always be used as a source of
symmetry information in preference to the above space-group names.
They are only intended as comments.
;
_olex2_refinement_description
;
1. Twinned data refinement
 Scales: 0.5241(4)
 0.4759(4)
2. Fixed Uiso
 At 1.2 times of:
  All C(H) groups, All C(H,H) groups
 At 1.5 times of:
  All C(H,H,H) groups
3.a Secondary CH2 refined with riding coordinates:
 C21A(H21A,H21B), C23A(H23A,H23B), C21B(H21C,H21D), C23B(H23C,H23D)
3.b Aromatic/amide H refined with riding coordinates:
 C2A(H2A), C3A(H3A), C4A(H4A), C5A(H5A), C7A(H7A), C9A(H9A), C10A(H10A),
 C11A(H11A), C12A(H12A), C14A(H14A), C16A(H16A), C17A(H17A), C18A(H18A),
 C19A(H19A), C2B(H2B), C3B(H3B), C4B(H4B), C5B(H5B), C7B(H7B), C9B(H9B),
 C10B(H10B), C11B(H11B), C12B(H12B), C14B(H14B), C16B(H16B), C17B(H17B),
 C18B(H18B), C19B(H19B)
3.c Idealised Me refined as rotating group:
 C22A(H22A,H22B,H22C), C24A(H24A,H24B,H24C), C22B(H22D,H22E,H22F), C24B(H24D,
 H24E,H24F)
;
_olex2_submission_special_instructions 'No special instructions were received'
_oxdiff_exptl_absorpt_empirical_details
;
Empirical correction (ABSPACK) includes:
- Absorption correction using spherical harmonics
- Frame scaling
;
_oxdiff_exptl_absorpt_empirical_full_max 1.767
_oxdiff_exptl_absorpt_empirical_full_min 0.612
_oxdiff_twin_integration_method simultaneous
_oxdiff_twin_items 2

loop_
_space_group_symop_operation_xyz
'x, y, z'
'-x, -y, -z'

loop_
_atom_site_label
_atom_site_type_symbol
_atom_site_fract_x
_atom_site_fract_y
_atom_site_fract_z
_atom_site_U_iso_or_equiv
_atom_site_adp_type
_atom_site_occupancy
_atom_site_site_symmetry_order
_atom_site_calc_flag
_atom_site_refinement_flags_posn
_atom_site_refinement_flags_adp
_atom_site_refinement_flags_occupancy
_atom_site_disorder_assembly
_atom_site_disorder_group
Sn1A Sn 0.45546(2) 0.47771(2) 0.74686(2) 0.01059(3) Uani 1 1 d . . . . .
O1A O 0.44190(10) 0.50568(10) 0.86013(6) 0.01459(18) Uani 1 1 d . . . . .
O2A O 0.62371(10) 0.42643(10) 0.66457(6) 0.01442(18) Uani 1 1 d . . . . .
N1A N 0.23772(11) 0.52564(11) 0.78068(7) 0.01259(19) Uani 1 1 d . . . . .
N2A N 0.36118(11) 0.48626(12) 0.64876(7) 0.0130(2) Uani 1 1 d . . . . .
C1A C 0.35022(13) 0.44873(13) 0.91549(8) 0.0127(2) Uani 1 1 d . . . . .
C2A C 0.38333(15) 0.39009(14) 0.98303(8) 0.0155(2) Uani 1 1 d . . . . .
H2A H 0.472573 0.390348 0.986415 0.019 Uiso 1 1 calc R U . . .
C3A C 0.28939(15) 0.33281(14) 1.04383(8) 0.0168(2) Uani 1 1 d . . . . .
H3A H 0.315511 0.292600 1.087627 0.020 Uiso 1 1 calc R U . . .
C4A C 0.15582(15) 0.33287(14) 1.04213(8) 0.0168(2) Uani 1 1 d . . . . .
H4A H 0.091462 0.294266 1.084393 0.020 Uiso 1 1 calc R U . . .
C5A C 0.12035(14) 0.39030(13) 0.97765(8) 0.0148(2) Uani 1 1 d . . . . .
H5A H 0.029961 0.393089 0.976536 0.018 Uiso 1 1 calc R U . . .
C6A C 0.21429(13) 0.44527(13) 0.91303(7) 0.0126(2) Uani 1 1 d . . . . .
C7A C 0.16578(13) 0.49580(13) 0.84798(8) 0.0133(2) Uani 1 1 d . . . . .
H7A H 0.073990 0.508470 0.854536 0.016 Uiso 1 1 calc R U . . .
C8A C 0.18404(13) 0.58440(13) 0.72046(8) 0.0126(2) Uani 1 1 d . . . . .
C9A C 0.07688(14) 0.66444(14) 0.72631(8) 0.0148(2) Uani 1 1 d . . . . .
H9A H 0.031326 0.678105 0.773497 0.018 Uiso 1 1 calc R U . . .
C10A C 0.03713(14) 0.72408(14) 0.66267(9) 0.0165(2) Uani 1 1 d . . . . .
H10A H -0.037178 0.776656 0.666643 0.020 Uiso 1 1 calc R U . . .
C11A C 0.10589(15) 0.70697(14) 0.59320(9) 0.0160(2) Uani 1 1 d . . . . .
H11A H 0.078767 0.748865 0.550047 0.019 Uiso 1 1 calc R U . . .
C12A C 0.21382(14) 0.62911(14) 0.58652(8) 0.0143(2) Uani 1 1 d . . . . .
H12A H 0.261378 0.619148 0.538945 0.017 Uiso 1 1 calc R U . . .
C13A C 0.25198(13) 0.56564(13) 0.65003(8) 0.0126(2) Uani 1 1 d . . . . .
C14A C 0.39570(14) 0.41854(14) 0.59805(8) 0.0145(2) Uani 1 1 d . . . . .
H14A H 0.344457 0.425358 0.561952 0.017 Uiso 1 1 calc R U . . .
C15A C 0.50427(13) 0.33457(14) 0.59190(8) 0.0143(2) Uani 1 1 d . . . . .
C16A C 0.50006(15) 0.24046(15) 0.54986(9) 0.0178(3) Uani 1 1 d . . . . .
H16A H 0.431765 0.241252 0.524133 0.021 Uiso 1 1 calc R U . . .
C17A C 0.59284(16) 0.14785(15) 0.54549(9) 0.0204(3) Uani 1 1 d . . . . .
H17A H 0.587879 0.084511 0.517847 0.024 Uiso 1 1 calc R U . . .
C18A C 0.69482(17) 0.14880(16) 0.58263(10) 0.0202(3) Uani 1 1 d . . . . .
H18A H 0.758406 0.084609 0.580689 0.024 Uiso 1 1 calc R U . . .
C19A C 0.70389(14) 0.24173(15) 0.62190(9) 0.0172(3) Uani 1 1 d . . . . .
H19A H 0.774992 0.240969 0.645563 0.021 Uiso 1 1 calc R U . . .
C20A C 0.61040(13) 0.33810(13) 0.62795(8) 0.0133(2) Uani 1 1 d . . . . .
C21A C 0.52122(15) 0.67001(13) 0.70881(9) 0.0161(2) Uani 1 1 d . . . . .
H21A H 0.556847 0.683378 0.654636 0.019 Uiso 1 1 calc R U . . .
H21B H 0.443538 0.723883 0.717024 0.019 Uiso 1 1 calc R U . . .
C22A C 0.62418(17) 0.71735(16) 0.74299(9) 0.0224(3) Uani 1 1 d . . . . .
H22A H 0.705964 0.672207 0.730524 0.034 Uiso 1 1 calc R U . . .
H22B H 0.592611 0.702286 0.796944 0.034 Uiso 1 1 calc R U . . .
H22C H 0.640305 0.808042 0.723544 0.034 Uiso 1 1 calc R U . . .
C23A C 0.42070(15) 0.28017(13) 0.78987(9) 0.0165(2) Uani 1 1 d . . . . .
H23A H 0.338479 0.268444 0.828864 0.020 Uiso 1 1 calc R U . . .
H23B H 0.407083 0.239502 0.749607 0.020 Uiso 1 1 calc R U . . .
C24A C 0.53096(17) 0.21227(16) 0.82256(11) 0.0247(3) Uani 1 1 d . . . . .
H24A H 0.509033 0.121870 0.838733 0.037 Uiso 1 1 calc R U . . .
H24B H 0.540894 0.247182 0.865045 0.037 Uiso 1 1 calc R U . . .
H24C H 0.613427 0.224363 0.784789 0.037 Uiso 1 1 calc R U . . .
Sn1B Sn 0.03494(2) 0.04003(2) 0.74895(2) 0.01119(3) Uani 1 1 d . . . . .
O1B O 0.00856(11) 0.05532(10) 0.63473(6) 0.01586(18) Uani 1 1 d . . . . .
O2B O 0.08314(10) -0.12057(10) 0.83203(6) 0.01487(18) Uani 1 1 d . . . . .
N1B N -0.01544(12) 0.24968(11) 0.71803(7) 0.0130(2) Uani 1 1 d . . . . .
N2B N 0.02657(12) 0.13264(11) 0.84757(7) 0.0130(2) Uani 1 1 d . . . . .
C1B C 0.06681(14) 0.14308(13) 0.58021(8) 0.0139(2) Uani 1 1 d . . . . .
C2B C 0.13107(16) 0.11188(15) 0.51152(8) 0.0175(3) Uani 1 1 d . . . . .
H2B H 0.132860 0.025996 0.506758 0.021 Uiso 1 1 calc R U . . .
C3B C 0.19084(15) 0.20274(16) 0.45165(8) 0.0186(3) Uani 1 1 d . . . . .
H3B H 0.235963 0.177862 0.407353 0.022 Uiso 1 1 calc R U . . .
C4B C 0.18621(15) 0.33124(15) 0.45498(8) 0.0180(3) Uani 1 1 d . . . . .
H4B H 0.225568 0.393526 0.413083 0.022 Uiso 1 1 calc R U . . .
C5B C 0.12314(14) 0.36524(14) 0.52052(8) 0.0156(2) Uani 1 1 d . . . . .
H5B H 0.116423 0.452264 0.522653 0.019 Uiso 1 1 calc R U . . .
C6B C 0.06828(13) 0.27407(13) 0.58454(8) 0.0133(2) Uani 1 1 d . . . . .
C7B C 0.01513(14) 0.31916(13) 0.65169(8) 0.0138(2) Uani 1 1 d . . . . .
H7B H 0.001187 0.407281 0.647129 0.017 Uiso 1 1 calc R U . . .
C8B C -0.07583(13) 0.30192(13) 0.77983(8) 0.0132(2) Uani 1 1 d . . . . .
C9B C -0.16026(14) 0.40440(14) 0.77660(8) 0.0158(2) Uani 1 1 d . . . . .
H9B H -0.174903 0.447874 0.730339 0.019 Uiso 1 1 calc R U . . .
C10B C -0.22255(15) 0.44190(14) 0.84199(9) 0.0173(3) Uani 1 1 d . . . . .
H10B H -0.277953 0.512843 0.840032 0.021 Uiso 1 1 calc R U . . .
C11B C -0.20437(15) 0.37636(14) 0.91023(9) 0.0164(3) Uani 1 1 d . . . . .
H11B H -0.248253 0.402261 0.954446 0.020 Uiso 1 1 calc R U . . .
C12B C -0.12251(14) 0.27348(13) 0.91395(8) 0.0143(2) Uani 1 1 d . . . . .
H12B H -0.112149 0.227545 0.960608 0.017 Uiso 1 1 calc R U . . .
C13B C -0.05553(13) 0.23790(13) 0.84874(8) 0.0129(2) Uani 1 1 d . . . . .
C14B C 0.09826(14) 0.10255(13) 0.89649(8) 0.0139(2) Uani 1 1 d . . . . .
H14B H 0.094947 0.156539 0.930752 0.017 Uiso 1 1 calc R U . . .
C15B C 0.18140(14) -0.00435(13) 0.90322(8) 0.0137(2) Uani 1 1 d . . . . .
C16B C 0.27700(15) -0.00189(14) 0.94533(8) 0.0165(2) Uani 1 1 d . . . . .
H16B H 0.279519 0.066868 0.969395 0.020 Uiso 1 1 calc R U . . .
C17B C 0.36651(15) -0.09667(15) 0.95229(9) 0.0185(3) Uani 1 1 d . . . . .
H17B H 0.430740 -0.093157 0.980248 0.022 Uiso 1 1 calc R U . . .
C18B C 0.36072(16) -0.19876(15) 0.91711(9) 0.0193(3) Uani 1 1 d . . . . .
H18B H 0.422616 -0.264128 0.920890 0.023 Uiso 1 1 calc R U . . .
C19B C 0.26646(15) -0.20552(14) 0.87715(8) 0.0168(2) Uani 1 1 d . . . . .
H19B H 0.264266 -0.276256 0.854637 0.020 Uiso 1 1 calc R U . . .
C20B C 0.17303(14) -0.10970(13) 0.86888(8) 0.0133(2) Uani 1 1 d . . . . .
C21B C -0.16036(15) -0.03700(15) 0.78067(9) 0.0183(3) Uani 1 1 d . . . . .
H21C H -0.210285 0.005798 0.744432 0.022 Uiso 1 1 calc R U . . .
H21D H -0.156738 -0.127580 0.778007 0.022 Uiso 1 1 calc R U . . .
C22B C -0.23493(16) -0.02478(15) 0.85828(9) 0.0207(3) Uani 1 1 d . . . . .
H22D H -0.248189 0.064701 0.860007 0.031 Uiso 1 1 calc R U . . .
H22E H -0.184079 -0.062528 0.894465 0.031 Uiso 1 1 calc R U . . .
H22F H -0.320352 -0.068675 0.870141 0.031 Uiso 1 1 calc R U . . .
C23B C 0.24134(14) 0.06263(14) 0.70311(9) 0.0168(2) Uani 1 1 d . . . . .
H23C H 0.258266 0.142293 0.665697 0.020 Uiso 1 1 calc R U . . .
H23D H 0.286291 0.069842 0.742927 0.020 Uiso 1 1 calc R U . . .
C24B C 0.30002(16) -0.04691(17) 0.66669(11) 0.0245(3) Uani 1 1 d . . . . .
H24D H 0.262067 -0.049614 0.624151 0.037 Uiso 1 1 calc R U . . .
H24E H 0.280042 -0.126672 0.702723 0.037 Uiso 1 1 calc R U . . .
H24F H 0.395420 -0.034390 0.649932 0.037 Uiso 1 1 calc R U . . .

loop_
_atom_site_aniso_label
_atom_site_aniso_U_11
_atom_site_aniso_U_22
_atom_site_aniso_U_33
_atom_site_aniso_U_23
_atom_site_aniso_U_13
_atom_site_aniso_U_12
Sn1A 0.01004(4) 0.01110(4) 0.01104(5) -0.00257(3) -0.00285(3) -0.00040(3)
O1A 0.0141(4) 0.0177(4) 0.0124(4) -0.0027(3) -0.0037(3) -0.0024(4)
O2A 0.0127(4) 0.0164(4) 0.0152(5) -0.0056(4) -0.0031(3) -0.0007(4)
N1A 0.0121(4) 0.0143(5) 0.0121(5) -0.0031(4) -0.0038(4) 0.0011(4)
N2A 0.0115(4) 0.0159(5) 0.0123(5) -0.0038(4) -0.0033(4) 0.0011(4)
C1A 0.0139(5) 0.0124(5) 0.0129(6) -0.0036(4) -0.0040(4) 0.0003(4)
C2A 0.0175(6) 0.0163(6) 0.0138(6) -0.0027(5) -0.0062(5) 0.0014(5)
C3A 0.0214(6) 0.0160(6) 0.0133(6) -0.0017(5) -0.0053(5) 0.0009(5)
C4A 0.0198(6) 0.0167(6) 0.0132(6) -0.0028(5) -0.0021(5) -0.0013(5)
C5A 0.0148(5) 0.0158(5) 0.0141(6) -0.0049(5) -0.0022(5) -0.0001(5)
C6A 0.0133(5) 0.0134(5) 0.0114(5) -0.0029(4) -0.0033(4) 0.0004(4)
C7A 0.0123(5) 0.0148(5) 0.0133(6) -0.0041(4) -0.0031(4) 0.0011(4)
C8A 0.0119(5) 0.0141(5) 0.0125(5) -0.0032(4) -0.0040(4) 0.0005(4)
C9A 0.0139(5) 0.0166(6) 0.0148(6) -0.0046(5) -0.0042(5) 0.0030(5)
C10A 0.0156(6) 0.0173(6) 0.0178(6) -0.0038(5) -0.0066(5) 0.0033(5)
C11A 0.0162(6) 0.0173(6) 0.0153(6) -0.0021(5) -0.0066(5) 0.0018(5)
C12A 0.0149(5) 0.0163(5) 0.0120(6) -0.0022(4) -0.0045(4) 0.0003(5)
C13A 0.0119(5) 0.0135(5) 0.0131(6) -0.0032(4) -0.0038(4) 0.0000(4)
C14A 0.0126(5) 0.0184(6) 0.0136(6) -0.0047(5) -0.0037(4) -0.0006(5)
C15A 0.0128(5) 0.0168(6) 0.0140(6) -0.0059(5) -0.0019(4) 0.0002(5)
C16A 0.0165(6) 0.0211(6) 0.0172(6) -0.0086(5) -0.0023(5) -0.0012(5)
C17A 0.0219(7) 0.0198(6) 0.0198(7) -0.0097(5) -0.0003(5) -0.0007(6)
C18A 0.0204(7) 0.0178(6) 0.0207(7) -0.0060(5) 0.0001(5) 0.0044(5)
C19A 0.0146(6) 0.0188(6) 0.0182(7) -0.0051(5) -0.0030(5) 0.0034(5)
C20A 0.0119(5) 0.0153(5) 0.0125(6) -0.0035(4) -0.0013(4) -0.0004(4)
C21A 0.0172(6) 0.0130(5) 0.0179(6) -0.0026(5) -0.0044(5) -0.0005(5)
C22A 0.0266(7) 0.0208(7) 0.0202(7) -0.0018(5) -0.0073(6) -0.0074(6)
C23A 0.0171(6) 0.0134(5) 0.0185(7) -0.0037(5) -0.0022(5) -0.0021(5)
C24A 0.0232(7) 0.0180(6) 0.0286(8) 0.0025(6) -0.0039(6) 0.0029(6)
Sn1B 0.01193(4) 0.01094(4) 0.01088(5) -0.00280(3) -0.00232(3) -0.00063(3)
O1B 0.0205(5) 0.0153(4) 0.0118(4) -0.0030(3) -0.0031(4) -0.0026(4)
O2B 0.0182(4) 0.0127(4) 0.0148(5) -0.0028(3) -0.0057(4) -0.0009(4)
N1B 0.0141(5) 0.0136(5) 0.0118(5) -0.0037(4) -0.0028(4) 0.0012(4)
N2B 0.0150(5) 0.0123(4) 0.0119(5) -0.0031(4) -0.0031(4) 0.0013(4)
C1B 0.0145(5) 0.0151(5) 0.0125(6) -0.0029(4) -0.0036(4) 0.0003(5)
C2B 0.0202(6) 0.0192(6) 0.0132(6) -0.0053(5) -0.0021(5) 0.0018(5)
C3B 0.0183(6) 0.0239(7) 0.0128(6) -0.0038(5) -0.0019(5) 0.0004(5)
C4B 0.0161(6) 0.0229(6) 0.0140(6) -0.0009(5) -0.0033(5) -0.0027(5)
C5B 0.0162(6) 0.0167(6) 0.0141(6) -0.0011(5) -0.0056(5) -0.0021(5)
C6B 0.0139(5) 0.0145(5) 0.0118(5) -0.0023(4) -0.0039(4) -0.0009(5)
C7B 0.0152(5) 0.0136(5) 0.0132(6) -0.0025(4) -0.0046(4) 0.0005(5)
C8B 0.0139(5) 0.0132(5) 0.0135(6) -0.0045(4) -0.0036(4) 0.0003(4)
C9B 0.0171(6) 0.0155(5) 0.0157(6) -0.0039(5) -0.0053(5) 0.0037(5)
C10B 0.0171(6) 0.0167(6) 0.0195(7) -0.0067(5) -0.0046(5) 0.0048(5)
C11B 0.0161(6) 0.0169(6) 0.0168(6) -0.0068(5) -0.0021(5) 0.0015(5)
C12B 0.0154(5) 0.0144(5) 0.0133(6) -0.0043(4) -0.0022(4) -0.0001(5)
C13B 0.0136(5) 0.0122(5) 0.0135(6) -0.0036(4) -0.0034(4) 0.0007(4)
C14B 0.0160(5) 0.0130(5) 0.0131(6) -0.0038(4) -0.0034(4) 0.0003(4)
C15B 0.0153(5) 0.0133(5) 0.0126(6) -0.0021(4) -0.0040(4) 0.0002(5)
C16B 0.0185(6) 0.0171(6) 0.0145(6) -0.0027(5) -0.0057(5) -0.0005(5)
C17B 0.0171(6) 0.0210(6) 0.0174(7) -0.0011(5) -0.0063(5) 0.0007(5)
C18B 0.0184(6) 0.0190(6) 0.0187(7) -0.0003(5) -0.0042(5) 0.0051(5)
C19B 0.0198(6) 0.0142(5) 0.0161(6) -0.0025(5) -0.0040(5) 0.0028(5)
C20B 0.0150(5) 0.0123(5) 0.0121(6) -0.0016(4) -0.0024(4) 0.0002(4)
C21B 0.0151(6) 0.0211(6) 0.0181(7) -0.0018(5) -0.0039(5) -0.0041(5)
C22B 0.0183(6) 0.0174(6) 0.0231(7) -0.0027(5) 0.0013(5) -0.0011(5)
C23B 0.0142(5) 0.0169(6) 0.0180(7) -0.0015(5) -0.0026(5) -0.0026(5)
C24B 0.0186(7) 0.0210(7) 0.0303(9) -0.0060(6) 0.0022(6) 0.0030(6)

loop_
_atom_type_symbol
_atom_type_description
_atom_type_scat_dispersion_real
_atom_type_scat_dispersion_imag
_atom_type_scat_source
C C 0.0033 0.0016 'International Tables Vol C Tables 4.2.6.8 and 6.1.1.4'
H H 0.0000 0.0000 'International Tables Vol C Tables 4.2.6.8 and 6.1.1.4'
N N 0.0061 0.0033 'International Tables Vol C Tables 4.2.6.8 and 6.1.1.4'
O O 0.0106 0.0060 'International Tables Vol C Tables 4.2.6.8 and 6.1.1.4'
Sn Sn -0.6537 1.4246 'International Tables Vol C Tables 4.2.6.8 and 6.1.1.4'

loop_
_exptl_crystal_face_index_h
_exptl_crystal_face_index_k
_exptl_crystal_face_index_l
_exptl_crystal_face_perp_dist
-1 0 -1 0.1249
-1 -1 0 0.0494
1 2 0 0.0685
1 1 0 0.0722
-1 2 1 0.1429
1 -2 -1 0.1530
0 0 1 0.1043
0 0 -1 0.1137
1 0 2 0.1352
0 1 2 0.1103
1 1 5 0.1111
3 3 -5 0.0819
-3 -3 5 0.0762

loop_
_geom_angle_atom_site_label_1
_geom_angle_atom_site_label_2
_geom_angle_atom_site_label_3
_geom_angle
_geom_angle_site_symmetry_1
_geom_angle_site_symmetry_3
_geom_angle_publ_flag
O1A Sn1A O2A 130.72(4) . . ?
O1A Sn1A N1A 78.93(4) . . ?
O1A Sn1A N2A 149.51(4) . . ?
O2A Sn1A N1A 150.34(4) . . ?
O2A Sn1A N2A 79.64(4) . . ?
N2A Sn1A N1A 70.78(4) . . ?
C21A Sn1A O1A 87.64(5) . . ?
C21A Sn1A O2A 88.08(5) . . ?
C21A Sn1A N1A 94.57(5) . . ?
C21A Sn1A N2A 91.32(5) . . ?
C21A Sn1A C23A 170.39(6) . . ?
C23A Sn1A O1A 88.98(5) . . ?
C23A Sn1A O2A 87.31(5) . . ?
C23A Sn1A N1A 93.60(5) . . ?
C23A Sn1A N2A 96.13(5) . . ?
C1A O1A Sn1A 121.24(9) . . ?
C20A O2A Sn1A 120.47(9) . . ?
C7A N1A Sn1A 124.39(9) . . ?
C7A N1A C8A 121.78(12) . . ?
C8A N1A Sn1A 113.71(9) . . ?
C13A N2A Sn1A 113.76(8) . . ?
C14A N2A Sn1A 124.76(9) . . ?
C14A N2A C13A 121.29(12) . . ?
O1A C1A C2A 119.67(12) . . ?
O1A C1A C6A 123.30(12) . . ?
C2A C1A C6A 117.00(13) . . ?
C1A C2A H2A 119.1 . . ?
C3A C2A C1A 121.79(14) . . ?
C3A C2A H2A 119.1 . . ?
C2A C3A H3A 119.4 . . ?
C2A C3A C4A 121.18(14) . . ?
C4A C3A H3A 119.4 . . ?
C3A C4A H4A 120.8 . . ?
C5A C4A C3A 118.41(14) . . ?
C5A C4A H4A 120.8 . . ?
C4A C5A H5A 118.9 . . ?
C4A C5A C6A 122.14(13) . . ?
C6A C5A H5A 118.9 . . ?
C1A C6A C7A 123.72(13) . . ?
C5A C6A C1A 119.37(12) . . ?
C5A C6A C7A 116.91(12) . . ?
N1A C7A C6A 125.27(12) . . ?
N1A C7A H7A 117.4 . . ?
C6A C7A H7A 117.4 . . ?
C9A C8A N1A 124.38(12) . . ?
C9A C8A C13A 119.74(12) . . ?
C13A C8A N1A 115.71(11) . . ?
C8A C9A H9A 120.1 . . ?
C10A C9A C8A 119.72(13) . . ?
C10A C9A H9A 120.1 . . ?
C9A C10A H10A 119.9 . . ?
C9A C10A C11A 120.29(13) . . ?
C11A C10A H10A 119.9 . . ?
C10A C11A H11A 119.7 . . ?
C12A C11A C10A 120.55(13) . . ?
C12A C11A H11A 119.7 . . ?
C11A C12A H12A 120.2 . . ?
C11A C12A C13A 119.67(13) . . ?
C13A C12A H12A 120.2 . . ?
N2A C13A C8A 116.20(12) . . ?
C12A C13A N2A 123.76(12) . . ?
C12A C13A C8A 119.97(12) . . ?
N2A C14A H14A 117.1 . . ?
N2A C14A C15A 125.79(13) . . ?
C15A C14A H14A 117.1 . . ?
C16A C15A C14A 116.39(13) . . ?
C16A C15A C20A 119.75(12) . . ?
C20A C15A C14A 123.81(12) . . ?
C15A C16A H16A 119.2 . . ?
C17A C16A C15A 121.50(14) . . ?
C17A C16A H16A 119.2 . . ?
C16A C17A H17A 120.6 . . ?
C16A C17A C18A 118.84(14) . . ?
C18A C17A H17A 120.6 . . ?
C17A C18A H18A 119.5 . . ?
C19A C18A C17A 120.91(14) . . ?
C19A C18A H18A 119.5 . . ?
C18A C19A H19A 119.0 . . ?
C18A C19A C20A 121.96(14) . . ?
C20A C19A H19A 119.0 . . ?
O2A C20A C15A 122.80(12) . . ?
O2A C20A C19A 120.23(12) . . ?
C19A C20A C15A 116.97(12) . . ?
Sn1A C21A H21A 107.8 . . ?
Sn1A C21A H21B 107.8 . . ?
H21A C21A H21B 107.2 . . ?
C22A C21A Sn1A 117.94(10) . . ?
C22A C21A H21A 107.8 . . ?
C22A C21A H21B 107.8 . . ?
C21A C22A H22A 109.5 . . ?
C21A C22A H22B 109.5 . . ?
C21A C22A H22C 109.5 . . ?
H22A C22A H22B 109.5 . . ?
H22A C22A H22C 109.5 . . ?
H22B C22A H22C 109.5 . . ?
Sn1A C23A H23A 108.6 . . ?
Sn1A C23A H23B 108.6 . . ?
H23A C23A H23B 107.5 . . ?
C24A C23A Sn1A 114.85(11) . . ?
C24A C23A H23A 108.6 . . ?
C24A C23A H23B 108.6 . . ?
C23A C24A H24A 109.5 . . ?
C23A C24A H24B 109.5 . . ?
C23A C24A H24C 109.5 . . ?
H24A C24A H24B 109.5 . . ?
H24A C24A H24C 109.5 . . ?
H24B C24A H24C 109.5 . . ?
O1B Sn1B O2B 132.80(4) . . ?
O1B Sn1B N1B 78.00(4) . . ?
O1B Sn1B N2B 148.66(4) . . ?
O2B Sn1B N1B 149.19(4) . . ?
O2B Sn1B N2B 78.46(4) . . ?
N2B Sn1B N1B 70.74(4) . . ?
C21B Sn1B O1B 84.30(5) . . ?
C21B Sn1B O2B 86.33(5) . . ?
C21B Sn1B N1B 98.10(5) . . ?
C21B Sn1B N2B 97.68(5) . . ?
C21B Sn1B C23B 161.39(6) . . ?
C23B Sn1B O1B 87.71(5) . . ?
C23B Sn1B O2B 86.84(5) . . ?
C23B Sn1B N1B 96.63(5) . . ?
C23B Sn1B N2B 97.88(5) . . ?
C1B O1B Sn1B 122.29(9) . . ?
C20B O2B Sn1B 121.74(9) . . ?
C7B N1B Sn1B 125.13(9) . . ?
C7B N1B C8B 121.24(12) . . ?
C8B N1B Sn1B 113.47(9) . . ?
C13B N2B Sn1B 113.94(8) . . ?
C14B N2B Sn1B 125.32(9) . . ?
C14B N2B C13B 120.44(11) . . ?
O1B C1B C2B 120.10(13) . . ?
O1B C1B C6B 123.17(12) . . ?
C2B C1B C6B 116.71(13) . . ?
C1B C2B H2B 119.1 . . ?
C3B C2B C1B 121.87(14) . . ?
C3B C2B H2B 119.1 . . ?
C2B C3B H3B 119.4 . . ?
C2B C3B C4B 121.18(14) . . ?
C4B C3B H3B 119.4 . . ?
C3B C4B H4B 120.7 . . ?
C5B C4B C3B 118.53(14) . . ?
C5B C4B H4B 120.7 . . ?
C4B C5B H5B 119.1 . . ?
C4B C5B C6B 121.82(14) . . ?
C6B C5B H5B 119.1 . . ?
C1B C6B C7B 123.12(13) . . ?
C5B C6B C1B 119.63(12) . . ?
C5B C6B C7B 117.25(13) . . ?
N1B C7B C6B 125.67(13) . . ?
N1B C7B H7B 117.2 . . ?
C6B C7B H7B 117.2 . . ?
C9B C8B N1B 124.14(12) . . ?
C9B C8B C13B 119.80(12) . . ?
C13B C8B N1B 115.86(12) . . ?
C8B C9B H9B 120.4 . . ?
C10B C9B C8B 119.28(13) . . ?
C10B C9B H9B 120.4 . . ?
C9B C10B H10B 119.7 . . ?
C9B C10B C11B 120.65(13) . . ?
C11B C10B H10B 119.7 . . ?
C10B C11B H11B 119.8 . . ?
C12B C11B C10B 120.36(13) . . ?
C12B C11B H11B 119.8 . . ?
C11B C12B H12B 120.2 . . ?
C11B C12B C13B 119.60(13) . . ?
C13B C12B H12B 120.2 . . ?
C8B C13B N2B 116.31(12) . . ?
C12B C13B N2B 123.28(12) . . ?
C12B C13B C8B 120.23(12) . . ?
N2B C14B H14B 117.0 . . ?
N2B C14B C15B 126.00(12) . . ?
C15B C14B H14B 117.0 . . ?
C14B C15B C20B 123.31(12) . . ?
C16B C15B C14B 116.82(12) . . ?
C16B C15B C20B 119.86(12) . . ?
C15B C16B H16B 119.2 . . ?
C17B C16B C15B 121.70(13) . . ?
C17B C16B H16B 119.2 . . ?
C16B C17B H17B 120.7 . . ?
C16B C17B C18B 118.60(13) . . ?
C18B C17B H17B 120.7 . . ?
C17B C18B H18B 119.4 . . ?
C19B C18B C17B 121.10(13) . . ?
C19B C18B H18B 119.4 . . ?
C18B C19B H19B 119.1 . . ?
C18B C19B C20B 121.74(13) . . ?
C20B C19B H19B 119.1 . . ?
O2B C20B C15B 122.93(12) . . ?
O2B C20B C19B 120.11(12) . . ?
C19B C20B C15B 116.96(12) . . ?
Sn1B C21B H21C 108.6 . . ?
Sn1B C21B H21D 108.6 . . ?
H21C C21B H21D 107.6 . . ?
C22B C21B Sn1B 114.64(10) . . ?
C22B C21B H21C 108.6 . . ?
C22B C21B H21D 108.6 . . ?
C21B C22B H22D 109.5 . . ?
C21B C22B H22E 109.5 . . ?
C21B C22B H22F 109.5 . . ?
H22D C22B H22E 109.5 . . ?
H22D C22B H22F 109.5 . . ?
H22E C22B H22F 109.5 . . ?
Sn1B C23B H23C 108.9 . . ?
Sn1B C23B H23D 108.9 . . ?
H23C C23B H23D 107.8 . . ?
C24B C23B Sn1B 113.19(10) . . ?
C24B C23B H23C 108.9 . . ?
C24B C23B H23D 108.9 . . ?
C23B C24B H24D 109.5 . . ?
C23B C24B H24E 109.5 . . ?
C23B C24B H24F 109.5 . . ?
H24D C24B H24E 109.5 . . ?
H24D C24B H24F 109.5 . . ?
H24E C24B H24F 109.5 . . ?

loop_
_geom_bond_atom_site_label_1
_geom_bond_atom_site_label_2
_geom_bond_distance
_geom_bond_site_symmetry_2
_geom_bond_publ_flag
Sn1A O1A 2.1960(10) . ?
Sn1A O2A 2.2105(10) . ?
Sn1A N1A 2.2981(11) . ?
Sn1A N2A 2.2758(12) . ?
Sn1A C21A 2.1349(15) . ?
Sn1A C23A 2.1358(15) . ?
O1A C1A 1.3078(18) . ?
O2A C20A 1.3139(17) . ?
N1A C7A 1.3054(19) . ?
N1A C8A 1.4138(17) . ?
N2A C13A 1.4110(17) . ?
N2A C14A 1.3034(18) . ?
C1A C2A 1.4209(19) . ?
C1A C6A 1.4346(19) . ?
C2A H2A 0.9500 . ?
C2A C3A 1.380(2) . ?
C3A H3A 0.9500 . ?
C3A C4A 1.405(2) . ?
C4A H4A 0.9500 . ?
C4A C5A 1.379(2) . ?
C5A H5A 0.9500 . ?
C5A C6A 1.416(2) . ?
C6A C7A 1.4386(19) . ?
C7A H7A 0.9500 . ?
C8A C9A 1.3976(18) . ?
C8A C13A 1.4120(19) . ?
C9A H9A 0.9500 . ?
C9A C10A 1.393(2) . ?
C10A H10A 0.9500 . ?
C10A C11A 1.393(2) . ?
C11A H11A 0.9500 . ?
C11A C12A 1.3898(19) . ?
C12A H12A 0.9500 . ?
C12A C13A 1.3954(19) . ?
C14A H14A 0.9500 . ?
C14A C15A 1.4355(19) . ?
C15A C16A 1.418(2) . ?
C15A C20A 1.4331(19) . ?
C16A H16A 0.9500 . ?
C16A C17A 1.379(2) . ?
C17A H17A 0.9500 . ?
C17A C18A 1.405(2) . ?
C18A H18A 0.9500 . ?
C18A C19A 1.381(2) . ?
C19A H19A 0.9500 . ?
C19A C20A 1.4154(19) . ?
C21A H21A 0.9900 . ?
C21A H21B 0.9900 . ?
C21A C22A 1.521(2) . ?
C22A H22A 0.9800 . ?
C22A H22B 0.9800 . ?
C22A H22C 0.9800 . ?
C23A H23A 0.9900 . ?
C23A H23B 0.9900 . ?
C23A C24A 1.534(2) . ?
C24A H24A 0.9800 . ?
C24A H24B 0.9800 . ?
C24A H24C 0.9800 . ?
Sn1B O1B 2.2127(10) . ?
Sn1B O2B 2.2275(10) . ?
Sn1B N1B 2.3040(12) . ?
Sn1B N2B 2.2719(12) . ?
Sn1B C21B 2.1334(15) . ?
Sn1B C23B 2.1365(14) . ?
O1B C1B 1.2983(18) . ?
O2B C20B 1.3109(17) . ?
N1B C7B 1.3013(19) . ?
N1B C8B 1.4136(17) . ?
N2B C13B 1.4099(17) . ?
N2B C14B 1.3061(18) . ?
C1B C2B 1.423(2) . ?
C1B C6B 1.436(2) . ?
C2B H2B 0.9500 . ?
C2B C3B 1.379(2) . ?
C3B H3B 0.9500 . ?
C3B C4B 1.402(2) . ?
C4B H4B 0.9500 . ?
C4B C5B 1.381(2) . ?
C5B H5B 0.9500 . ?
C5B C6B 1.415(2) . ?
C6B C7B 1.4407(19) . ?
C7B H7B 0.9500 . ?
C8B C9B 1.4006(18) . ?
C8B C13B 1.407(2) . ?
C9B H9B 0.9500 . ?
C9B C10B 1.394(2) . ?
C10B H10B 0.9500 . ?
C10B C11B 1.394(2) . ?
C11B H11B 0.9500 . ?
C11B C12B 1.3877(19) . ?
C12B H12B 0.9500 . ?
C12B C13B 1.3951(19) . ?
C14B H14B 0.9500 . ?
C14B C15B 1.4323(19) . ?
C15B C16B 1.416(2) . ?
C15B C20B 1.4332(19) . ?
C16B H16B 0.9500 . ?
C16B C17B 1.378(2) . ?
C17B H17B 0.9500 . ?
C17B C18B 1.407(2) . ?
C18B H18B 0.9500 . ?
C18B C19B 1.383(2) . ?
C19B H19B 0.9500 . ?
C19B C20B 1.4172(19) . ?
C21B H21C 0.9900 . ?
C21B H21D 0.9900 . ?
C21B C22B 1.528(2) . ?
C22B H22D 0.9800 . ?
C22B H22E 0.9800 . ?
C22B H22F 0.9800 . ?
C23B H23C 0.9900 . ?
C23B H23D 0.9900 . ?
C23B C24B 1.535(2) . ?
C24B H24D 0.9800 . ?
C24B H24E 0.9800 . ?
C24B H24F 0.9800 . ?

loop_
_geom_torsion_atom_site_label_1
_geom_torsion_atom_site_label_2
_geom_torsion_atom_site_label_3
_geom_torsion_atom_site_label_4
_geom_torsion
_geom_torsion_site_symmetry_1
_geom_torsion_site_symmetry_2
_geom_torsion_site_symmetry_3
_geom_torsion_site_symmetry_4
_geom_torsion_publ_flag
Sn1A O1A C1A C2A 134.76(11) . . . . ?
Sn1A O1A C1A C6A -47.41(16) . . . . ?
Sn1A O2A C20A C15A 48.50(18) . . . . ?
Sn1A O2A C20A C19A -132.32(12) . . . . ?
Sn1A N1A C7A C6A 9.5(2) . . . . ?
Sn1A N1A C8A C9A -154.19(12) . . . . ?
Sn1A N1A C8A C13A 21.14(15) . . . . ?
Sn1A N2A C13A C8A -25.58(15) . . . . ?
Sn1A N2A C13A C12A 151.16(12) . . . . ?
Sn1A N2A C14A C15A -5.0(2) . . . . ?
O1A C1A C2A C3A 177.65(13) . . . . ?
O1A C1A C6A C5A -174.87(12) . . . . ?
O1A C1A C6A C7A 4.7(2) . . . . ?
N1A C8A C9A C10A 175.78(14) . . . . ?
N1A C8A C13A N2A 2.74(18) . . . . ?
N1A C8A C13A C12A -174.13(13) . . . . ?
N2A C14A C15A C16A 159.75(15) . . . . ?
N2A C14A C15A C20A -17.5(2) . . . . ?
C1A C2A C3A C4A -1.7(2) . . . . ?
C1A C6A C7A N1A 15.4(2) . . . . ?
C2A C1A C6A C5A 3.02(19) . . . . ?
C2A C1A C6A C7A -177.43(13) . . . . ?
C2A C3A C4A C5A 0.9(2) . . . . ?
C3A C4A C5A C6A 2.0(2) . . . . ?
C4A C5A C6A C1A -3.9(2) . . . . ?
C4A C5A C6A C7A 176.47(13) . . . . ?
C5A C6A C7A N1A -165.02(13) . . . . ?
C6A C1A C2A C3A -0.3(2) . . . . ?
C7A N1A C8A C9A 29.7(2) . . . . ?
C7A N1A C8A C13A -155.03(13) . . . . ?
C8A N1A C7A C6A -174.77(13) . . . . ?
C8A C9A C10A C11A -1.8(2) . . . . ?
C9A C8A C13A N2A 178.29(13) . . . . ?
C9A C8A C13A C12A 1.4(2) . . . . ?
C9A C10A C11A C12A 0.8(2) . . . . ?
C10A C11A C12A C13A 1.3(2) . . . . ?
C11A C12A C13A N2A -178.99(13) . . . . ?
C11A C12A C13A C8A -2.4(2) . . . . ?
C13A N2A C14A C15A -179.68(14) . . . . ?
C13A C8A C9A C10A 0.6(2) . . . . ?
C14A N2A C13A C8A 149.69(14) . . . . ?
C14A N2A C13A C12A -33.6(2) . . . . ?
C14A C15A C16A C17A -174.26(14) . . . . ?
C14A C15A C20A O2A -6.4(2) . . . . ?
C14A C15A C20A C19A 174.41(14) . . . . ?
C15A C16A C17A C18A -1.1(2) . . . . ?
C16A C15A C20A O2A 176.48(14) . . . . ?
C16A C15A C20A C19A -2.7(2) . . . . ?
C16A C17A C18A C19A -1.1(3) . . . . ?
C17A C18A C19A C20A 1.3(3) . . . . ?
C18A C19A C20A O2A -178.64(15) . . . . ?
C18A C19A C20A C15A 0.6(2) . . . . ?
C20A C15A C16A C17A 3.1(2) . . . . ?
Sn1B O1B C1B C2B 133.46(12) . . . . ?
Sn1B O1B C1B C6B -47.86(17) . . . . ?
Sn1B O2B C20B C15B 46.19(18) . . . . ?
Sn1B O2B C20B C19B -134.78(11) . . . . ?
Sn1B N1B C7B C6B 9.6(2) . . . . ?
Sn1B N1B C8B C9B -153.69(12) . . . . ?
Sn1B N1B C8B C13B 21.12(15) . . . . ?
Sn1B N2B C13B C8B -25.27(15) . . . . ?
Sn1B N2B C13B C12B 149.91(12) . . . . ?
Sn1B N2B C14B C15B -9.2(2) . . . . ?
O1B C1B C2B C3B 178.14(14) . . . . ?
O1B C1B C6B C5B -174.02(13) . . . . ?
O1B C1B C6B C7B 5.5(2) . . . . ?
N1B C8B C9B C10B 174.96(14) . . . . ?
N1B C8B C13B N2B 2.43(18) . . . . ?
N1B C8B C13B C12B -172.91(13) . . . . ?
N2B C14B C15B C16B 163.13(15) . . . . ?
N2B C14B C15B C20B -15.8(2) . . . . ?
C1B C2B C3B C4B -2.6(2) . . . . ?
C1B C6B C7B N1B 14.6(2) . . . . ?
C2B C1B C6B C5B 4.71(19) . . . . ?
C2B C1B C6B C7B -175.74(13) . . . . ?
C2B C3B C4B C5B 1.7(2) . . . . ?
C3B C4B C5B C6B 2.5(2) . . . . ?
C4B C5B C6B C1B -5.8(2) . . . . ?
C4B C5B C6B C7B 174.61(13) . . . . ?
C5B C6B C7B N1B -165.84(14) . . . . ?
C6B C1B C2B C3B -0.6(2) . . . . ?
C7B N1B C8B C9B 30.8(2) . . . . ?
C7B N1B C8B C13B -154.43(14) . . . . ?
C8B N1B C7B C6B -175.43(13) . . . . ?
C8B C9B C10B C11B -1.8(2) . . . . ?
C9B C8B C13B N2B 177.48(13) . . . . ?
C9B C8B C13B C12B 2.1(2) . . . . ?
C9B C10B C11B C12B 0.8(2) . . . . ?
C10B C11B C12B C13B 1.7(2) . . . . ?
C11B C12B C13B N2B -178.17(13) . . . . ?
C11B C12B C13B C8B -3.2(2) . . . . ?
C13B N2B C14B C15B 177.37(14) . . . . ?
C13B C8B C9B C10B 0.3(2) . . . . ?
C14B N2B C13B C8B 148.89(14) . . . . ?
C14B N2B C13B C12B -35.9(2) . . . . ?
C14B C15B C16B C17B -176.64(14) . . . . ?
C14B C15B C20B O2B -4.2(2) . . . . ?
C14B C15B C20B C19B 176.69(13) . . . . ?
C15B C16B C17B C18B -0.8(2) . . . . ?
C16B C15B C20B O2B 176.82(14) . . . . ?
C16B C15B C20B C19B -2.2(2) . . . . ?
C16B C17B C18B C19B -0.9(2) . . . . ?
C17B C18B C19B C20B 0.9(2) . . . . ?
C18B C19B C20B O2B -178.43(15) . . . . ?
C18B C19B C20B C15B 0.7(2) . . . . ?
C20B C15B C16B C17B 2.4(2) . . . . ?

loop_
_twin_individual_id
_twin_individual_mass_fraction_refined
_oxdiff_twin_reflns_isolated
_oxdiff_twin_reflns_overlapped
_twin_individual_twin_lattice_type
_twin_individual_twin_matrix_11
_twin_individual_twin_matrix_12
_twin_individual_twin_matrix_13
_twin_individual_twin_matrix_21
_twin_individual_twin_matrix_22
_twin_individual_twin_matrix_23
_twin_individual_twin_matrix_31
_twin_individual_twin_matrix_32
_twin_individual_twin_matrix_33
1 0.5241(4) 79286 23174 ref 1.0000 0.0000 0.0000 0.0000 1.0000 0.0000 0.0000 0.0000 1.0000
2 0.4759(4) 79280 23174 nmt -0.0338 -0.9660 -0.0001 -1.0341 0.0338 -0.0000 0.0337 -0.0335 -1.0001

loop_
_exptl_oxdiff_crystal_face_indexfrac_h
_exptl_oxdiff_crystal_face_indexfrac_k
_exptl_oxdiff_crystal_face_indexfrac_l
_exptl_oxdiff_crystal_face_x
_exptl_oxdiff_crystal_face_y
_exptl_oxdiff_crystal_face_z
-0.9652 0.0352 -1.0339 0.0295 -0.0512 0.0385
-0.9985 -1.0014 0.0009 0.0968 -0.0133 -0.0027
1.0311 2.0354 -0.0350 -0.1471 0.0102 0.0507
0.9985 1.0014 -0.0009 -0.0968 0.0133 0.0027
-0.9005 2.1004 0.8987 -0.0373 0.0124 0.1485
0.9005 -2.1004 -0.8987 0.0373 -0.0124 -0.1485
0.0005 -0.0003 0.9999 0.0168 0.0348 0.0069
-0.0005 0.0003 -0.9999 -0.0168 -0.0348 -0.0069
0.9670 -0.0333 2.0330 -0.0128 0.0860 -0.0315
0.0335 1.0334 1.9658 -0.0167 0.0666 0.0619
1.0009 0.9998 4.9987 -0.0127 0.1874 0.0373
2.9932 3.0057 -5.0023 -0.3744 -0.1343 -0.0267
-2.9932 -3.0057 5.0023 0.3744 0.1343 0.0267
